data_7109486
loop_
_publ_author_name
'Yizhu Liu'
'Tobias Harlang'
'Sophie E. Canton'
'Pavel Chabera'
'Karina Suarez-Alcantara'
'Andre Fleckhaus'
'Dimali A. Vithanage'
'Erik Goransson'
'Alice Corani'
'Reiner Lomoth'
'Villy Sundstrom'
'Kenneth Warnmark'

_publ_section_title
;
 Towards longer-lived metal-to-ligand charge transfer states of iron(II)
 complexes: an N-heterocyclic carbene approach
;
_journal_name_full Chem.Commun.
_journal_page_first 6412
_journal_paper_doi 10.1039/c3cc43833c
_journal_volume 49
_journal_year 2013
_chemical_formula_moiety '2(C38 H50 Fe N10), 4(F6 P), C4 H8 O, C4 O'
_chemical_formula_sum 'C42 H54 F12 Fe N10 O P2'
_chemical_formula_weight 1060.74
_chemical_name_systematic
;
?
;
_space_group_IT_number 2
_symmetry_cell_setting triclinic
_symmetry_space_group_name_Hall '-P 1'
_symmetry_space_group_name_H-M 'P -1'
_atom_sites_solution_hydrogens geom
_atom_sites_solution_primary direct
_atom_sites_solution_secondary difmap
_audit_creation_method SHELXL-97
_cell_angle_alpha 112.364(3)
_cell_angle_beta 95.655(3)
_cell_angle_gamma 90.690(3)
_cell_formula_units_Z 4
_cell_length_a 12.8044(5)
_cell_length_b 20.5091(5)
_cell_length_c 20.5285(6)
_cell_measurement_reflns_used 25213
_cell_measurement_temperature 293(2)
_cell_measurement_theta_max 28.8539
_cell_measurement_theta_min 2.5136
_cell_volume 4954.0(3)
_computing_cell_refinement
;
CrysAlisPro, Agilent Technologies,
Version 1.171.35.19 (release 27-10-2011 CrysAlis171 .NET)
(compiled Oct 27 2011,15:02:11)
;
_computing_data_collection
;
CrysAlisPro, Agilent Technologies,
Version 1.171.35.19 (release 27-10-2011 CrysAlis171 .NET)
(compiled Oct 27 2011,15:02:11)
;
_computing_data_reduction
;
CrysAlisPro, Agilent Technologies,
Version 1.171.35.19 (release 27-10-2011 CrysAlis171 .NET)
(compiled Oct 27 2011,15:02:11)
;
_computing_molecular_graphics 'DIAMOND (Brandenburg, 1999)'
_computing_structure_refinement 'Bruker SHELXTL (Sheldrick, 2008) and WinGX (Farrugia, 1999)'
_computing_structure_solution 'Bruker SHELXTL (Sheldrick, 2008) and WinGX (Farrugia, 1999)'
_diffrn_ambient_temperature 293(2)
_diffrn_detector_area_resol_mean 16.1829
_diffrn_measured_fraction_theta_full 0.970
_diffrn_measured_fraction_theta_max 0.909
_diffrn_measurement_device_type 'Xcalibur, Sapphire3'
_diffrn_measurement_method '\w scans'
_diffrn_radiation_monochromator graphite
_diffrn_radiation_source 'Enhance (Mo) X-ray Source'
_diffrn_radiation_type MoK\a
_diffrn_radiation_wavelength 0.71073
_diffrn_reflns_av_R_equivalents 0.0461
_diffrn_reflns_av_sigmaI/netI 0.0349
_diffrn_reflns_limit_h_max 17
_diffrn_reflns_limit_h_min -17
_diffrn_reflns_limit_k_max 27
_diffrn_reflns_limit_k_min -27
_diffrn_reflns_limit_l_max 27
_diffrn_reflns_limit_l_min -27
_diffrn_reflns_number 108517
_diffrn_reflns_theta_full 28.00
_diffrn_reflns_theta_max 28.91
_diffrn_reflns_theta_min 2.52
_exptl_absorpt_coefficient_mu 0.458
_exptl_absorpt_correction_T_max 1.00000
_exptl_absorpt_correction_T_min 0.91553
_exptl_absorpt_correction_type multi-scan
_exptl_absorpt_process_details
;
CrysAlisPro, Agilent Technologies,
Version 1.171.35.19 (release 27-10-2011 CrysAlis171 .NET)
(compiled Oct 27 2011,15:02:11)
Empirical absorption correction using spherical harmonics,
implemented in SCALE3 ABSPACK scaling algorithm.
;
_exptl_crystal_colour red
_exptl_crystal_density_diffrn 1.422
_exptl_crystal_density_method 'not measured'
_exptl_crystal_description needles
_exptl_crystal_F_000 2192
_exptl_crystal_size_max 0.5
_exptl_crystal_size_mid 0.3
_exptl_crystal_size_min 0.3
_refine_diff_density_max 1.018
_refine_diff_density_min -0.571
_refine_diff_density_rms 0.074
_refine_ls_extinction_method none
_refine_ls_goodness_of_fit_ref 1.028
_refine_ls_hydrogen_treatment constr
_refine_ls_matrix_type full
_refine_ls_number_parameters 1225
_refine_ls_number_reflns 23760
_refine_ls_number_restraints 0
_refine_ls_restrained_S_all 1.028
_refine_ls_R_factor_all 0.0880
_refine_ls_R_factor_gt 0.0668
_refine_ls_shift/su_max 0.005
_refine_ls_shift/su_mean 0.000
_refine_ls_structure_factor_coef Fsqd
_refine_ls_weighting_details 'calc w=1/[\s^2^(Fo^2^)+(0.0991P)^2^+4.7881P] where P=(Fo^2^+2Fc^2^)/3'
_refine_ls_weighting_scheme calc
_refine_ls_wR_factor_gt 0.1778
_refine_ls_wR_factor_ref 0.1956
_reflns_number_gt 18223
_reflns_number_total 23760
_reflns_threshold_expression >2sigma(I)
_cod_data_source_file c3cc43833c.txt
_cod_data_source_block fecab3
_cod_original_sg_symbol_H-M P-1
_cod_database_code 7109486

loop_
_symmetry_equiv_pos_as_xyz
'x, y, z'
'-x, -y, -z'

loop_
_atom_site_label
_atom_site_type_symbol
_atom_site_fract_x
_atom_site_fract_y
_atom_site_fract_z
_atom_site_U_iso_or_equiv
_atom_site_adp_type
_atom_site_occupancy
_atom_site_symmetry_multiplicity
_atom_site_calc_flag
_atom_site_refinement_flags
Fe1 Fe 0.77281(3) 0.338016(18) 0.250082(18) 0.03043(10) Uani 1 1 d .
Fe2 Fe 0.24978(3) 0.165541(18) 0.751394(19) 0.02962(10) Uani 1 1 d .
P1 P 0.28036(10) 0.34899(6) 0.40559(7) 0.0760(3) Uani 1 1 d .
P2 P 0.75125(7) 0.27247(5) 0.58805(5) 0.0496(2) Uani 1 1 d .
P3 P 0.76059(8) 0.40768(5) 0.89173(5) 0.0577(2) Uani 1 1 d .
P4 P 0.74634(8) 0.00117(6) 0.88416(7) 0.0653(3) Uani 1 1 d .
F1 F 0.2301(5) 0.4040(3) 0.3811(3) 0.202(3) Uani 1 1 d .
F2 F 0.3474(4) 0.3217(2) 0.3427(3) 0.185(2) Uani 1 1 d .
F3 F 0.3685(4) 0.4100(2) 0.4449(3) 0.170(2) Uani 1 1 d .
F4 F 0.3490(5) 0.3009(3) 0.4365(4) 0.206(2) Uani 1 1 d .
F5 F 0.2208(4) 0.3791(2) 0.4721(2) 0.169(2) Uani 1 1 d .
F6 F 0.2020(4) 0.2875(2) 0.3739(4) 0.239(4) Uani 1 1 d .
F7 F 0.6747(3) 0.25566(17) 0.51817(18) 0.1306(14) Uani 1 1 d .
F8 F 0.8166(3) 0.32890(18) 0.57081(18) 0.1318(14) Uani 1 1 d .
F9 F 0.8194(2) 0.21052(16) 0.54309(19) 0.1191(12) Uani 1 1 d .
F10 F 0.8328(3) 0.28776(17) 0.65560(16) 0.1095(10) Uani 1 1 d .
F11 F 0.6857(3) 0.21518(18) 0.60436(18) 0.1114(11) Uani 1 1 d .
F12 F 0.6817(3) 0.3324(2) 0.6310(2) 0.1483(16) Uani 1 1 d .
F13 F 0.8537(3) 0.4074(3) 0.8471(3) 0.1575(18) Uani 1 1 d .
F14 F 0.7196(6) 0.4751(3) 0.8862(3) 0.212(3) Uani 1 1 d .
F15 F 0.6942(4) 0.3664(3) 0.8202(2) 0.192(2) Uani 1 1 d .
F16 F 0.8190(5) 0.4496(3) 0.9651(2) 0.195(2) Uani 1 1 d .
F17 F 0.8057(4) 0.3395(2) 0.8972(2) 0.176(2) Uani 1 1 d .
F18 F 0.6705(3) 0.4032(3) 0.9366(2) 0.1420(15) Uani 1 1 d .
F19 F 0.7705(3) 0.0461(3) 0.8401(3) 0.1525(16) Uani 1 1 d .
F20 F 0.6601(3) -0.0434(3) 0.8272(2) 0.194(3) Uani 1 1 d .
F21 F 0.6598(3) 0.0541(2) 0.9206(2) 0.1296(13) Uani 1 1 d .
F22 F 0.7209(3) -0.0377(2) 0.9349(2) 0.1405(15) Uani 1 1 d .
F23 F 0.8329(3) 0.0477(3) 0.9464(2) 0.1436(15) Uani 1 1 d .
F24 F 0.8361(3) -0.0467(2) 0.8509(3) 0.174(2) Uani 1 1 d .
N1 N 0.5949(2) 0.44490(12) 0.21842(13) 0.0403(5) Uani 1 1 d .
N2 N 0.6912(2) 0.38248(12) 0.13943(12) 0.0402(5) Uani 1 1 d .
N3 N 0.81468(18) 0.31073(12) 0.15562(12) 0.0350(5) Uani 1 1 d .
N4 N 0.92932(19) 0.24209(13) 0.18668(12) 0.0398(5) Uani 1 1 d .
N5 N 0.93801(18) 0.22851(12) 0.28581(12) 0.0374(5) Uani 1 1 d .
N6 N 0.59481(19) 0.20161(13) 0.18748(13) 0.0415(5) Uani 1 1 d .
N7 N 0.60643(19) 0.27659(13) 0.29579(13) 0.0404(5) Uani 1 1 d .
N8 N 0.72853(18) 0.36678(11) 0.34431(11) 0.0342(5) Uani 1 1 d .
N9 N 0.8583(2) 0.45293(12) 0.37720(12) 0.0403(5) Uani 1 1 d .
N10 N 0.9619(2) 0.46867(13) 0.30759(14) 0.0443(6) Uani 1 1 d .
N11 N 0.2557(2) 0.00734(13) 0.62033(15) 0.0512(6) Uani 1 1 d .
N12 N 0.1102(2) 0.05685(13) 0.64888(13) 0.0434(6) Uani 1 1 d .
N13 N 0.09761(17) 0.16291(12) 0.73633(13) 0.0362(5) Uani 1 1 d .
N14 N 0.11059(19) 0.26936(13) 0.82690(14) 0.0420(5) Uani 1 1 d .
N15 N 0.2571(2) 0.32441(13) 0.88233(14) 0.0443(6) Uani 1 1 d .
N16 N 0.26006(19) 0.24290(13) 0.63515(13) 0.0396(5) Uani 1 1 d .
N17 N 0.40043(18) 0.21821(13) 0.68585(13) 0.0383(5) Uani 1 1 d .
N18 N 0.40215(17) 0.16788(11) 0.76639(12) 0.0330(5) Uani 1 1 d .
N19 N 0.37784(17) 0.11739(12) 0.84459(13) 0.0365(5) Uani 1 1 d .
N20 N 0.22800(18) 0.09083(12) 0.86950(13) 0.0372(5) Uani 1 1 d .
O1 O 0.1890(4) 0.2322(3) 0.0789(3) 0.1401(17) Uani 1 1 d .
O2 O 0.7880(10) 0.9503(5) 0.5896(6) 0.247(5) Uani 1 1 d .
C1 C 0.6739(2) 0.39826(13) 0.20976(14) 0.0354(6) Uani 1 1 d .
C2 C 0.5655(3) 0.45510(17) 0.15540(18) 0.0513(8) Uani 1 1 d .
H2 H 0.5132 0.4838 0.1489 0.062 Uiso 1 1 calc R
C3 C 0.6253(3) 0.41668(17) 0.10628(17) 0.0502(8) Uani 1 1 d .
H3 H 0.6233 0.4135 0.0598 0.060 Uiso 1 1 calc R
C4 C 0.7690(2) 0.33670(15) 0.10935(15) 0.0412(6) Uani 1 1 d .
C5 C 0.7960(3) 0.31909(19) 0.04103(17) 0.0571(9) Uani 1 1 d .
H5 H 0.7632 0.3384 0.0106 0.069 Uiso 1 1 calc R
C6 C 0.8741(3) 0.2712(2) 0.02017(18) 0.0664(10) Uani 1 1 d .
H6 H 0.8940 0.2580 -0.0253 0.080 Uiso 1 1 calc R
C7 C 0.9226(3) 0.2430(2) 0.06595(18) 0.0606(9) Uani 1 1 d .
H7 H 0.9747 0.2108 0.0523 0.073 Uiso 1 1 calc R
C8 C 0.8901(2) 0.26483(16) 0.13338(15) 0.0420(6) Uani 1 1 d .
C9 C 0.8856(2) 0.26590(13) 0.25086(14) 0.0339(5) Uani 1 1 d .
C10 C 1.0044(3) 0.19285(18) 0.18254(18) 0.0513(8) Uani 1 1 d .
H10 H 1.0428 0.1703 0.1448 0.062 Uiso 1 1 calc R
C11 C 1.0097(3) 0.18467(18) 0.24406(19) 0.0524(8) Uani 1 1 d .
H11 H 1.0536 0.1549 0.2572 0.063 Uiso 1 1 calc R
C12 C 0.5488(3) 0.48879(16) 0.28671(18) 0.0480(7) Uani 1 1 d .
C13 C 0.9186(3) 0.22729(17) 0.35692(16) 0.0462(7) Uani 1 1 d .
C14 C 0.4654(4) 0.5358(2) 0.2720(2) 0.0757(12) Uani 1 1 d .
H14A H 0.4967 0.5669 0.2534 0.114 Uiso 1 1 calc R
H14B H 0.4373 0.5632 0.3153 0.114 Uiso 1 1 calc R
H14C H 0.4098 0.5069 0.2381 0.114 Uiso 1 1 calc R
C15 C 0.4988(4) 0.4403(2) 0.3159(3) 0.0854(15) Uani 1 1 d .
H15A H 0.4426 0.4118 0.2822 0.128 Uiso 1 1 calc R
H15B H 0.4715 0.4678 0.3595 0.128 Uiso 1 1 calc R
H15C H 0.5505 0.4102 0.3247 0.128 Uiso 1 1 calc R
C16 C 0.6387(4) 0.5357(2) 0.3373(2) 0.0784(13) Uani 1 1 d .
H16A H 0.6678 0.5655 0.3164 0.118 Uiso 1 1 calc R
H16B H 0.6921 0.5068 0.3463 0.118 Uiso 1 1 calc R
H16C H 0.6131 0.5643 0.3810 0.118 Uiso 1 1 calc R
C17 C 0.8073(3) 0.1953(2) 0.3495(2) 0.0654(10) Uani 1 1 d .
H17A H 0.8015 0.1484 0.3137 0.098 Uiso 1 1 calc R
H17B H 0.7575 0.2239 0.3362 0.098 Uiso 1 1 calc R
H17C H 0.7932 0.1936 0.3939 0.098 Uiso 1 1 calc R
C18 C 0.9966(3) 0.18029(19) 0.3778(2) 0.0590(9) Uani 1 1 d .
H18A H 1.0669 0.1996 0.3827 0.089 Uiso 1 1 calc R
H18B H 0.9897 0.1335 0.3417 0.089 Uiso 1 1 calc R
H18C H 0.9817 0.1784 0.4220 0.089 Uiso 1 1 calc R
C19 C 0.9360(3) 0.3025(2) 0.41306(18) 0.0598(9) Uani 1 1 d .
H19A H 1.0069 0.3195 0.4152 0.090 Uiso 1 1 calc R
H19B H 0.9238 0.3025 0.4584 0.090 Uiso 1 1 calc R
H19C H 0.8881 0.3328 0.4008 0.090 Uiso 1 1 calc R
C20 C 0.6516(2) 0.26244(14) 0.23315(14) 0.0349(5) Uani 1 1 d .
C21 C 0.5201(3) 0.18069(18) 0.22258(19) 0.0550(8) Uani 1 1 d .
H21 H 0.4738 0.1412 0.2025 0.066 Uiso 1 1 calc R
C22 C 0.5270(3) 0.22731(18) 0.2897(2) 0.0556(8) Uani 1 1 d .
H22 H 0.4870 0.2268 0.3250 0.067 Uiso 1 1 calc R
C23 C 0.6494(2) 0.33205(15) 0.35751(15) 0.0403(6) Uani 1 1 d .
C24 C 0.6157(3) 0.35015(19) 0.42474(18) 0.0538(8) Uani 1 1 d .
H24 H 0.5610 0.3245 0.4322 0.065 Uiso 1 1 calc R
C25 C 0.6670(3) 0.4076(2) 0.47962(17) 0.0583(9) Uani 1 1 d .
H25 H 0.6465 0.4212 0.5249 0.070 Uiso 1 1 calc R
C26 C 0.7489(3) 0.44526(17) 0.46768(16) 0.0523(8) Uani 1 1 d .
H26 H 0.7837 0.4840 0.5042 0.063 Uiso 1 1 calc R
C27 C 0.7769(2) 0.42271(14) 0.39891(15) 0.0394(6) Uani 1 1 d .
C28 C 0.8792(2) 0.42496(14) 0.30718(14) 0.0369(6) Uani 1 1 d .
C29 C 0.9242(3) 0.51143(17) 0.41887(18) 0.0527(8) Uani 1 1 d .
H29 H 0.9236 0.5384 0.4669 0.063 Uiso 1 1 calc R
C30 C 0.9882(3) 0.52076(18) 0.37561(19) 0.0561(8) Uani 1 1 d .
H30 H 1.0416 0.5559 0.3883 0.067 Uiso 1 1 calc R
C31 C 0.6130(3) 0.15683(16) 0.11239(17) 0.0467(7) Uani 1 1 d .
C32 C 1.0216(3) 0.46606(18) 0.24650(19) 0.0561(8) Uani 1 1 d .
C33 C 0.6009(4) 0.2016(2) 0.06736(19) 0.0686(11) Uani 1 1 d .
H33A H 0.5314 0.2187 0.0682 0.103 Uiso 1 1 calc R
H33B H 0.6121 0.1733 0.0194 0.103 Uiso 1 1 calc R
H33C H 0.6516 0.2409 0.0862 0.103 Uiso 1 1 calc R
C34 C 0.7214(3) 0.1266(2) 0.1148(2) 0.0678(11) Uani 1 1 d .
H34A H 0.7233 0.0993 0.1438 0.102 Uiso 1 1 calc R
H34B H 0.7742 0.1647 0.1345 0.102 Uiso 1 1 calc R
H34C H 0.7347 0.0971 0.0677 0.102 Uiso 1 1 calc R
C35 C 0.5316(3) 0.09420(18) 0.0799(2) 0.0618(9) Uani 1 1 d .
H35A H 0.5376 0.0651 0.1072 0.093 Uiso 1 1 calc R
H35B H 0.5442 0.0668 0.0320 0.093 Uiso 1 1 calc R
H35C H 0.4623 0.1115 0.0802 0.093 Uiso 1 1 calc R
C36 C 1.0697(4) 0.3943(2) 0.2178(3) 0.0883(15) Uani 1 1 d .
H36A H 1.1171 0.3890 0.2546 0.132 Uiso 1 1 calc R
H36B H 1.1075 0.3911 0.1787 0.132 Uiso 1 1 calc R
H36C H 1.0149 0.3575 0.2022 0.132 Uiso 1 1 calc R
C37 C 1.1123(4) 0.5223(2) 0.2722(3) 0.0857(14) Uani 1 1 d .
H37A H 1.1601 0.5138 0.3068 0.129 Uiso 1 1 calc R
H37B H 1.0850 0.5682 0.2932 0.129 Uiso 1 1 calc R
H37C H 1.1486 0.5202 0.2328 0.129 Uiso 1 1 calc R
C38 C 0.9456(4) 0.4789(3) 0.1918(2) 0.0822(13) Uani 1 1 d .
H38A H 0.9179 0.5247 0.2127 0.123 Uiso 1 1 calc R
H38B H 0.8890 0.4434 0.1759 0.123 Uiso 1 1 calc R
H38C H 0.9816 0.4768 0.1523 0.123 Uiso 1 1 calc R
C39 C 0.2177(2) 0.06781(15) 0.66740(16) 0.0399(6) Uani 1 1 d .
C40 C 0.1719(3) -0.03756(19) 0.5753(2) 0.0666(10) Uani 1 1 d .
H40 H 0.1784 -0.0811 0.5392 0.080 Uiso 1 1 calc R
C41 C 0.0824(3) -0.00756(19) 0.5929(2) 0.0634(10) Uani 1 1 d .
H41 H 0.0150 -0.0257 0.5721 0.076 Uiso 1 1 calc R
C42 C 0.0432(2) 0.10807(17) 0.68546(17) 0.0444(7) Uani 1 1 d .
C43 C -0.0658(3) 0.1052(2) 0.6709(2) 0.0574(9) Uani 1 1 d .
H43 H -0.1018 0.0660 0.6358 0.069 Uiso 1 1 calc R
C44 C -0.1180(3) 0.1627(2) 0.7105(2) 0.0655(10) Uani 1 1 d .
H44 H -0.1905 0.1627 0.7009 0.079 Uiso 1 1 calc R
C45 C -0.0657(3) 0.2198(2) 0.7638(2) 0.0570(9) Uani 1 1 d .
H45 H -0.1010 0.2585 0.7907 0.068 Uiso 1 1 calc R
C46 C 0.0434(2) 0.21711(16) 0.77554(16) 0.0419(6) Uani 1 1 d .
C47 C 0.2190(2) 0.26223(14) 0.82864(15) 0.0363(6) Uani 1 1 d .
C48 C 0.0840(3) 0.33293(18) 0.8773(2) 0.0579(9) Uani 1 1 d .
H48 H 0.0168 0.3484 0.8855 0.070 Uiso 1 1 calc R
C49 C 0.1735(3) 0.36660(19) 0.9109(2) 0.0618(9) Uani 1 1 d .
H49 H 0.1807 0.4109 0.9475 0.074 Uiso 1 1 calc R
C50 C 0.3687(3) -0.0131(2) 0.6156(2) 0.0720(12) Uani 1 1 d .
C51 C 0.3716(3) 0.35168(17) 0.90304(19) 0.0533(8) Uani 1 1 d .
C52 C 0.4310(4) 0.0421(3) 0.6010(3) 0.109(2) Uani 1 1 d .
H52A H 0.4020 0.0443 0.5570 0.164 Uiso 1 1 calc R
H52B H 0.5030 0.0297 0.5980 0.164 Uiso 1 1 calc R
H52C H 0.4276 0.0873 0.6387 0.164 Uiso 1 1 calc R
C53 C 0.3746(5) -0.0845(3) 0.5533(3) 0.109(2) Uani 1 1 d .
H53A H 0.3356 -0.1205 0.5613 0.164 Uiso 1 1 calc R
H53B H 0.4467 -0.0965 0.5499 0.164 Uiso 1 1 calc R
H53C H 0.3452 -0.0809 0.5100 0.164 Uiso 1 1 calc R
C54 C 0.4093(4) -0.0204(3) 0.6851(3) 0.0999(18) Uani 1 1 d .
H54A H 0.3668 -0.0560 0.6914 0.150 Uiso 1 1 calc R
H54B H 0.4056 0.0238 0.7240 0.150 Uiso 1 1 calc R
H54C H 0.4809 -0.0338 0.6833 0.150 Uiso 1 1 calc R
C55 C 0.4096(3) 0.3618(2) 0.8391(2) 0.0721(11) Uani 1 1 d .
H55A H 0.3671 0.3949 0.8274 0.108 Uiso 1 1 calc R
H55B H 0.4039 0.3173 0.7995 0.108 Uiso 1 1 calc R
H55C H 0.4816 0.3795 0.8503 0.108 Uiso 1 1 calc R
C56 C 0.3801(4) 0.4239(2) 0.9660(2) 0.0781(12) Uani 1 1 d .
H56A H 0.3565 0.4182 1.0066 0.117 Uiso 1 1 calc R
H56B H 0.3371 0.4564 0.9536 0.117 Uiso 1 1 calc R
H56C H 0.4519 0.4420 0.9770 0.117 Uiso 1 1 calc R
C57 C 0.4344(3) 0.2998(2) 0.9262(2) 0.0673(10) Uani 1 1 d .
H57A H 0.4067 0.2959 0.9664 0.101 Uiso 1 1 calc R
H57B H 0.5068 0.3165 0.9387 0.101 Uiso 1 1 calc R
H57C H 0.4291 0.2543 0.8879 0.101 Uiso 1 1 calc R
C58 C 0.2915(2) 0.21339(14) 0.68336(14) 0.0335(5) Uani 1 1 d .
C59 C 0.3474(3) 0.26319(19) 0.60913(18) 0.0520(8) Uani 1 1 d .
H59 H 0.3445 0.2837 0.5757 0.062 Uiso 1 1 calc R
C60 C 0.4342(3) 0.24829(18) 0.64020(18) 0.0509(8) Uani 1 1 d .
H60 H 0.5031 0.2562 0.6332 0.061 Uiso 1 1 calc R
C61 C 0.4626(2) 0.19598(15) 0.73259(15) 0.0381(6) Uani 1 1 d .
C62 C 0.5719(2) 0.20181(19) 0.74394(19) 0.0526(8) Uani 1 1 d .
H62 H 0.6113 0.2228 0.7208 0.063 Uiso 1 1 calc R
C63 C 0.6191(2) 0.1750(2) 0.7913(2) 0.0585(9) Uani 1 1 d .
H63 H 0.6920 0.1777 0.8000 0.070 Uiso 1 1 calc R
C64 C 0.5594(2) 0.14396(19) 0.82595(19) 0.0499(7) Uani 1 1 d .
H64 H 0.5908 0.1248 0.8570 0.060 Uiso 1 1 calc R
C65 C 0.4511(2) 0.14287(15) 0.81217(16) 0.0372(6) Uani 1 1 d .
C66 C 0.2709(2) 0.11968(13) 0.82660(14) 0.0329(5) Uani 1 1 d .
C67 C 0.3998(2) 0.08916(17) 0.89584(18) 0.0471(7) Uani 1 1 d .
H67 H 0.4657 0.0828 0.9153 0.056 Uiso 1 1 calc R
C68 C 0.3066(2) 0.07311(17) 0.91136(17) 0.0471(7) Uani 1 1 d .
H68 H 0.2957 0.0535 0.9444 0.057 Uiso 1 1 calc R
C69 C 0.1491(3) 0.25803(19) 0.61387(19) 0.0512(8) Uani 1 1 d .
C70 C 0.1127(2) 0.07279(16) 0.87075(17) 0.0424(6) Uani 1 1 d .
C71 C 0.1074(3) 0.3104(2) 0.6799(2) 0.0723(11) Uani 1 1 d .
H71A H 0.1519 0.3529 0.6987 0.108 Uiso 1 1 calc R
H71B H 0.1066 0.2900 0.7149 0.108 Uiso 1 1 calc R
H71C H 0.0373 0.3214 0.6678 0.108 Uiso 1 1 calc R
C72 C 0.0842(3) 0.1880(2) 0.5791(2) 0.0719(12) Uani 1 1 d .
H72A H 0.1152 0.1580 0.5381 0.108 Uiso 1 1 calc R
H72B H 0.0137 0.1967 0.5650 0.108 Uiso 1 1 calc R
H72C H 0.0830 0.1654 0.6122 0.108 Uiso 1 1 calc R
C73 C 0.1496(3) 0.2929(2) 0.5595(2) 0.0650(10) Uani 1 1 d .
H73A H 0.1901 0.3370 0.5803 0.097 Uiso 1 1 calc R
H73B H 0.0788 0.3011 0.5455 0.097 Uiso 1 1 calc R
H73C H 0.1802 0.2623 0.5186 0.097 Uiso 1 1 calc R
C74 C 0.0725(3) 0.0174(2) 0.7988(2) 0.0665(10) Uani 1 1 d .
H74A H 0.1128 -0.0237 0.7895 0.100 Uiso 1 1 calc R
H74B H 0.0791 0.0360 0.7629 0.100 Uiso 1 1 calc R
H74C H -0.0001 0.0048 0.7985 0.100 Uiso 1 1 calc R
C75 C 0.1013(3) 0.0429(2) 0.9277(2) 0.0677(11) Uani 1 1 d .
H75A H 0.1267 0.0778 0.9734 0.102 Uiso 1 1 calc R
H75B H 0.1414 0.0016 0.9183 0.102 Uiso 1 1 calc R
H75C H 0.0286 0.0304 0.9272 0.102 Uiso 1 1 calc R
C76 C 0.0525(3) 0.1402(2) 0.8898(2) 0.0622(10) Uani 1 1 d .
H76A H 0.0810 0.1734 0.9357 0.093 Uiso 1 1 calc R
H76B H -0.0203 0.1292 0.8907 0.093 Uiso 1 1 calc R
H76C H 0.0589 0.1604 0.8551 0.093 Uiso 1 1 calc R
C77 C 0.2651(6) 0.2265(5) 0.1264(7) 0.191(5) Uani 1 1 d .
H77A H 0.3071 0.1869 0.1031 0.229 Uiso 1 1 calc R
H77B H 0.2334 0.2174 0.1634 0.229 Uiso 1 1 calc R
C78 C 0.3311(7) 0.2898(5) 0.1573(5) 0.147(3) Uani 1 1 d .
H78A H 0.4044 0.2788 0.1606 0.176 Uiso 1 1 calc R
H78B H 0.3136 0.3179 0.2044 0.176 Uiso 1 1 calc R
C79 C 0.3116(6) 0.3285(4) 0.1099(4) 0.130(2) Uani 1 1 d .
H79A H 0.3737 0.3320 0.0877 0.156 Uiso 1 1 calc R
H79B H 0.2887 0.3755 0.1352 0.156 Uiso 1 1 calc R
C80 C 0.2245(7) 0.2818(5) 0.0559(4) 0.151(3) Uani 1 1 d .
H80A H 0.1673 0.3104 0.0500 0.181 Uiso 1 1 calc R
H80B H 0.2511 0.2589 0.0104 0.181 Uiso 1 1 calc R
C81 C 0.708(2) 0.9153(15) 0.5501(9) 0.401(19) Uani 1 1 d .
C82 C 0.711(3) 0.891(2) 0.6040(18) 0.50(3) Uani 1 1 d .
C83 C 0.7019(9) 0.8887(6) 0.6566(6) 0.158(4) Uani 1 1 d .
C84 C 0.760(2) 0.9592(13) 0.6624(10) 0.382(17) Uani 1 1 d .

loop_
_atom_site_aniso_label
_atom_site_aniso_U_11
_atom_site_aniso_U_22
_atom_site_aniso_U_33
_atom_site_aniso_U_23
_atom_site_aniso_U_13
_atom_site_aniso_U_12
Fe1 0.0347(2) 0.03121(19) 0.02700(18) 0.01274(14) 0.00445(14) 0.00194(14)
Fe2 0.02368(18) 0.03225(19) 0.0351(2) 0.01528(15) 0.00345(14) 0.00186(13)
P1 0.0850(8) 0.0612(6) 0.0888(8) 0.0270(6) 0.0484(7) 0.0087(5)
P2 0.0500(5) 0.0543(5) 0.0444(4) 0.0178(4) 0.0088(4) 0.0059(4)
P3 0.0646(6) 0.0653(6) 0.0515(5) 0.0291(4) 0.0163(4) 0.0112(4)
P4 0.0433(5) 0.0760(7) 0.0863(7) 0.0403(6) 0.0152(5) 0.0030(4)
F1 0.294(7) 0.179(5) 0.140(4) 0.071(3) 0.008(4) 0.112(5)
F2 0.238(5) 0.137(3) 0.177(4) 0.026(3) 0.150(4) 0.028(3)
F3 0.132(3) 0.127(3) 0.214(5) 0.018(3) 0.049(3) -0.027(3)
F4 0.203(5) 0.180(5) 0.287(7) 0.148(5) 0.026(5) 0.056(4)
F5 0.245(5) 0.104(2) 0.176(4) 0.041(3) 0.158(4) 0.014(3)
F6 0.122(3) 0.128(3) 0.331(8) -0.073(4) 0.067(4) -0.054(3)
F7 0.174(3) 0.094(2) 0.104(2) 0.0383(18) -0.073(2) -0.012(2)
F8 0.179(4) 0.110(2) 0.108(2) 0.046(2) 0.011(2) -0.063(2)
F9 0.0819(19) 0.093(2) 0.138(3) -0.0113(19) 0.0359(19) 0.0203(16)
F10 0.120(2) 0.107(2) 0.0872(19) 0.0334(17) -0.0385(18) -0.0079(19)
F11 0.111(2) 0.122(2) 0.118(2) 0.059(2) 0.0351(19) -0.0258(19)
F12 0.115(3) 0.113(3) 0.166(4) -0.010(2) 0.034(2) 0.054(2)
F13 0.130(3) 0.216(4) 0.211(4) 0.155(4) 0.098(3) 0.054(3)
F14 0.384(8) 0.164(4) 0.157(4) 0.111(3) 0.116(5) 0.168(5)
F15 0.200(5) 0.252(6) 0.076(2) 0.017(3) -0.018(3) -0.012(4)
F16 0.211(5) 0.189(5) 0.129(3) 0.025(3) -0.078(3) -0.056(4)
F17 0.296(6) 0.153(3) 0.161(3) 0.117(3) 0.152(4) 0.141(4)
F18 0.113(3) 0.218(4) 0.138(3) 0.100(3) 0.071(2) 0.041(3)
F19 0.139(3) 0.200(4) 0.186(4) 0.142(4) 0.049(3) 0.001(3)
F20 0.139(3) 0.292(6) 0.098(3) 0.024(3) -0.008(2) -0.128(4)
F21 0.107(2) 0.182(4) 0.125(3) 0.078(3) 0.041(2) 0.075(3)
F22 0.116(3) 0.177(4) 0.186(4) 0.138(3) 0.000(3) -0.017(3)
F23 0.085(2) 0.191(4) 0.132(3) 0.042(3) -0.002(2) -0.035(2)
F24 0.117(3) 0.136(3) 0.244(5) 0.029(3) 0.074(3) 0.051(3)
N1 0.0437(13) 0.0363(12) 0.0436(13) 0.0188(10) 0.0038(11) 0.0044(10)
N2 0.0504(14) 0.0392(12) 0.0358(12) 0.0201(10) 0.0026(10) 0.0055(10)
N3 0.0405(12) 0.0359(11) 0.0316(11) 0.0157(9) 0.0066(9) 0.0031(9)
N4 0.0409(13) 0.0435(13) 0.0361(12) 0.0154(10) 0.0078(10) 0.0085(10)
N5 0.0360(12) 0.0398(12) 0.0393(12) 0.0188(10) 0.0029(10) 0.0047(9)
N6 0.0374(12) 0.0400(12) 0.0454(13) 0.0149(11) 0.0026(10) -0.0017(10)
N7 0.0399(13) 0.0418(12) 0.0431(13) 0.0190(11) 0.0107(10) 0.0002(10)
N8 0.0402(12) 0.0346(11) 0.0302(11) 0.0147(9) 0.0053(9) 0.0046(9)
N9 0.0490(14) 0.0335(11) 0.0341(12) 0.0086(9) 0.0024(10) 0.0006(10)
N10 0.0480(14) 0.0365(12) 0.0469(14) 0.0150(11) 0.0040(11) -0.0040(10)
N11 0.0571(16) 0.0378(13) 0.0515(15) 0.0084(11) 0.0094(13) -0.0029(12)
N12 0.0432(14) 0.0413(13) 0.0433(13) 0.0157(11) -0.0035(11) -0.0093(10)
N13 0.0284(11) 0.0438(12) 0.0424(12) 0.0235(10) 0.0028(9) 0.0006(9)
N14 0.0363(12) 0.0460(13) 0.0494(14) 0.0225(11) 0.0125(11) 0.0150(10)
N15 0.0468(14) 0.0358(12) 0.0483(14) 0.0130(11) 0.0088(11) 0.0067(10)
N16 0.0375(12) 0.0453(13) 0.0422(13) 0.0241(11) 0.0037(10) -0.0005(10)
N17 0.0310(11) 0.0462(13) 0.0453(13) 0.0250(11) 0.0083(10) 0.0014(9)
N18 0.0266(10) 0.0349(11) 0.0402(12) 0.0169(9) 0.0055(9) 0.0030(8)
N19 0.0290(11) 0.0412(12) 0.0457(13) 0.0244(10) 0.0019(10) 0.0041(9)
N20 0.0344(12) 0.0409(12) 0.0426(13) 0.0230(10) 0.0052(10) 0.0023(9)
O1 0.109(4) 0.147(4) 0.170(5) 0.073(4) -0.004(3) -0.028(3)
O2 0.381(15) 0.189(7) 0.159(7) 0.052(6) 0.044(8) -0.084(8)
C1 0.0394(14) 0.0308(12) 0.0362(13) 0.0136(11) 0.0025(11) -0.0003(10)
C2 0.061(2) 0.0474(17) 0.0504(18) 0.0266(15) -0.0036(15) 0.0106(15)
C3 0.067(2) 0.0485(17) 0.0412(16) 0.0257(14) -0.0018(15) 0.0083(15)
C4 0.0519(17) 0.0408(14) 0.0339(14) 0.0174(12) 0.0051(12) 0.0027(12)
C5 0.080(3) 0.064(2) 0.0375(16) 0.0290(16) 0.0109(16) 0.0138(18)
C6 0.086(3) 0.083(3) 0.0368(17) 0.0255(18) 0.0258(18) 0.020(2)
C7 0.073(2) 0.072(2) 0.0450(18) 0.0253(17) 0.0262(17) 0.0287(19)
C8 0.0471(16) 0.0453(15) 0.0356(14) 0.0159(12) 0.0114(12) 0.0073(12)
C9 0.0337(13) 0.0336(12) 0.0348(13) 0.0131(11) 0.0061(10) -0.0012(10)
C10 0.0461(17) 0.0582(19) 0.0525(18) 0.0212(15) 0.0176(15) 0.0181(14)
C11 0.0462(18) 0.0544(18) 0.062(2) 0.0261(16) 0.0118(15) 0.0179(14)
C12 0.0519(18) 0.0441(16) 0.0529(18) 0.0223(14) 0.0127(14) 0.0145(13)
C13 0.0473(17) 0.0560(18) 0.0425(16) 0.0282(14) 0.0002(13) 0.0044(14)
C14 0.081(3) 0.080(3) 0.079(3) 0.041(2) 0.023(2) 0.045(2)
C15 0.095(3) 0.081(3) 0.110(4) 0.058(3) 0.059(3) 0.032(3)
C16 0.078(3) 0.066(2) 0.066(3) -0.001(2) 0.001(2) 0.018(2)
C17 0.051(2) 0.095(3) 0.071(2) 0.056(2) 0.0074(18) -0.0013(19)
C18 0.067(2) 0.059(2) 0.060(2) 0.0355(18) -0.0037(18) 0.0096(17)
C19 0.072(2) 0.065(2) 0.0434(18) 0.0219(16) 0.0033(16) 0.0190(18)
C20 0.0344(13) 0.0346(13) 0.0378(14) 0.0163(11) 0.0035(11) 0.0036(10)
C21 0.0460(18) 0.0525(18) 0.064(2) 0.0202(16) 0.0052(15) -0.0140(14)
C22 0.0491(18) 0.0569(19) 0.066(2) 0.0261(17) 0.0186(16) -0.0053(15)
C23 0.0442(16) 0.0424(15) 0.0375(14) 0.0177(12) 0.0093(12) 0.0043(12)
C24 0.064(2) 0.0589(19) 0.0468(18) 0.0252(16) 0.0233(16) 0.0070(16)
C25 0.076(2) 0.067(2) 0.0362(16) 0.0203(16) 0.0225(16) 0.0145(18)
C26 0.074(2) 0.0472(17) 0.0328(15) 0.0109(13) 0.0091(15) 0.0065(15)
C27 0.0494(16) 0.0348(13) 0.0329(13) 0.0115(11) 0.0049(12) 0.0067(12)
C28 0.0434(15) 0.0335(13) 0.0347(13) 0.0142(11) 0.0031(11) 0.0036(11)
C29 0.062(2) 0.0410(16) 0.0419(16) 0.0036(13) -0.0046(15) -0.0032(14)
C30 0.058(2) 0.0453(17) 0.056(2) 0.0119(15) -0.0017(16) -0.0130(15)
C31 0.0476(17) 0.0405(15) 0.0452(16) 0.0107(13) -0.0019(13) -0.0032(13)
C32 0.059(2) 0.0515(18) 0.059(2) 0.0211(16) 0.0137(16) -0.0116(15)
C33 0.095(3) 0.057(2) 0.0469(19) 0.0171(17) -0.0058(19) -0.019(2)
C34 0.054(2) 0.061(2) 0.067(2) 0.0012(18) 0.0035(18) 0.0067(17)
C35 0.062(2) 0.0486(18) 0.063(2) 0.0128(16) -0.0067(18) -0.0139(16)
C36 0.084(3) 0.065(3) 0.114(4) 0.024(3) 0.053(3) 0.004(2)
C37 0.083(3) 0.081(3) 0.088(3) 0.025(2) 0.018(2) -0.035(2)
C38 0.096(3) 0.093(3) 0.068(3) 0.046(2) 0.003(2) -0.019(3)
C39 0.0423(15) 0.0363(13) 0.0425(15) 0.0164(12) 0.0064(12) -0.0023(11)
C40 0.077(3) 0.0444(18) 0.062(2) 0.0033(16) 0.003(2) -0.0129(18)
C41 0.061(2) 0.0528(19) 0.064(2) 0.0136(17) -0.0112(18) -0.0188(17)
C42 0.0358(15) 0.0510(16) 0.0510(17) 0.0265(14) -0.0009(13) -0.0069(12)
C43 0.0353(16) 0.072(2) 0.067(2) 0.0330(19) -0.0086(15) -0.0148(15)
C44 0.0268(15) 0.102(3) 0.082(3) 0.053(2) -0.0010(16) 0.0015(17)
C45 0.0331(16) 0.076(2) 0.073(2) 0.039(2) 0.0119(16) 0.0150(15)
C46 0.0318(14) 0.0531(17) 0.0497(16) 0.0282(14) 0.0097(12) 0.0099(12)
C47 0.0356(14) 0.0391(14) 0.0398(14) 0.0200(12) 0.0078(11) 0.0084(11)
C48 0.055(2) 0.0530(19) 0.066(2) 0.0182(17) 0.0221(17) 0.0242(16)
C49 0.069(2) 0.0455(18) 0.063(2) 0.0080(16) 0.0204(19) 0.0180(17)
C50 0.066(2) 0.0474(19) 0.086(3) 0.0025(19) 0.027(2) 0.0089(17)
C51 0.0533(19) 0.0412(16) 0.0567(19) 0.0107(14) -0.0002(15) -0.0047(14)
C52 0.093(4) 0.068(3) 0.143(5) 0.002(3) 0.065(4) -0.008(3)
C53 0.102(4) 0.062(3) 0.120(4) -0.020(3) 0.035(3) 0.009(3)
C54 0.080(3) 0.079(3) 0.118(4) 0.015(3) -0.005(3) 0.034(3)
C55 0.073(3) 0.064(2) 0.076(3) 0.021(2) 0.013(2) -0.017(2)
C56 0.092(3) 0.0441(19) 0.074(3) -0.0019(18) -0.002(2) -0.0038(19)
C57 0.062(2) 0.055(2) 0.073(3) 0.0155(19) -0.0089(19) 0.0008(17)
C58 0.0301(13) 0.0349(13) 0.0364(13) 0.0147(11) 0.0034(10) 0.0012(10)
C59 0.0502(18) 0.066(2) 0.0547(19) 0.0389(17) 0.0116(15) -0.0013(15)
C60 0.0427(17) 0.064(2) 0.061(2) 0.0378(17) 0.0153(15) -0.0008(14)
C61 0.0307(13) 0.0429(14) 0.0449(15) 0.0208(12) 0.0072(11) 0.0010(11)
C62 0.0312(15) 0.072(2) 0.067(2) 0.0395(18) 0.0094(14) -0.0007(14)
C63 0.0251(14) 0.087(3) 0.075(2) 0.044(2) 0.0055(14) 0.0046(15)
C64 0.0295(14) 0.067(2) 0.062(2) 0.0366(17) 0.0008(13) 0.0085(13)
C65 0.0292(13) 0.0410(14) 0.0469(15) 0.0230(12) 0.0044(11) 0.0047(10)
C66 0.0297(12) 0.0309(12) 0.0389(14) 0.0139(11) 0.0050(10) 0.0026(10)
C67 0.0377(15) 0.0589(18) 0.0565(18) 0.0377(16) -0.0038(13) 0.0035(13)
C68 0.0433(16) 0.0583(18) 0.0522(18) 0.0362(15) 0.0006(14) 0.0011(14)
C69 0.0431(17) 0.066(2) 0.0566(19) 0.0390(17) -0.0019(14) 0.0035(15)
C70 0.0342(14) 0.0510(16) 0.0496(16) 0.0270(14) 0.0077(12) -0.0003(12)
C71 0.063(2) 0.094(3) 0.080(3) 0.054(2) 0.016(2) 0.033(2)
C72 0.057(2) 0.088(3) 0.084(3) 0.055(2) -0.021(2) -0.020(2)
C73 0.061(2) 0.083(3) 0.070(2) 0.054(2) -0.0080(18) -0.0027(19)
C74 0.053(2) 0.073(2) 0.067(2) 0.022(2) 0.0043(18) -0.0224(18)
C75 0.0443(19) 0.100(3) 0.089(3) 0.069(3) 0.0163(19) 0.0049(19)
C76 0.053(2) 0.067(2) 0.082(3) 0.041(2) 0.0271(19) 0.0180(17)
C77 0.087(5) 0.161(8) 0.366(16) 0.158(10) -0.022(7) -0.013(5)
C78 0.123(6) 0.179(8) 0.137(6) 0.064(6) -0.006(5) 0.022(6)
C79 0.121(5) 0.138(6) 0.129(6) 0.047(5) 0.027(5) -0.026(5)
C80 0.137(6) 0.205(9) 0.113(5) 0.068(6) 0.002(5) -0.045(6)
C81 0.41(3) 0.40(3) 0.190(16) -0.074(18) -0.134(18) 0.07(2)
C82 0.69(6) 0.58(5) 0.39(4) 0.33(4) 0.27(4) 0.55(5)
C83 0.150(8) 0.178(9) 0.145(8) 0.058(7) 0.032(6) 0.004(7)
C84 0.50(3) 0.37(3) 0.229(19) 0.031(17) 0.15(2) -0.18(2)

loop_
_atom_type_symbol
_atom_type_description
_atom_type_scat_dispersion_real
_atom_type_scat_dispersion_imag
_atom_type_scat_source
C C 0.0033 0.0016 'International Tables Vol C Tables 4.2.6.8 and 6.1.1.4'
H H 0.0000 0.0000 'International Tables Vol C Tables 4.2.6.8 and 6.1.1.4'
N N 0.0061 0.0033 'International Tables Vol C Tables 4.2.6.8 and 6.1.1.4'
O O 0.0106 0.0060 'International Tables Vol C Tables 4.2.6.8 and 6.1.1.4'
F F 0.0171 0.0103 'International Tables Vol C Tables 4.2.6.8 and 6.1.1.4'
P P 0.1023 0.0942 'International Tables Vol C Tables 4.2.6.8 and 6.1.1.4'
Fe Fe 0.3463 0.8444 'International Tables Vol C Tables 4.2.6.8 and 6.1.1.4'

loop_
_geom_angle_atom_site_label_1
_geom_angle_atom_site_label_2
_geom_angle_atom_site_label_3
_geom_angle
N3 Fe1 N8 178.69(10)
N3 Fe1 C9 78.88(10)
N8 Fe1 C9 102.43(10)
N3 Fe1 C20 101.22(10)
N8 Fe1 C20 78.78(10)
C9 Fe1 C20 91.17(10)
N3 Fe1 C1 79.31(10)
N8 Fe1 C1 99.38(10)
C9 Fe1 C1 158.17(11)
C20 Fe1 C1 92.05(10)
N3 Fe1 C28 101.00(10)
N8 Fe1 C28 79.02(10)
C9 Fe1 C28 92.32(10)
C20 Fe1 C28 157.77(11)
C1 Fe1 C28 92.82(10)
N13 Fe2 N18 179.83(9)
N13 Fe2 C47 78.96(11)
N18 Fe2 C47 101.19(10)
N13 Fe2 C39 78.93(11)
N18 Fe2 C39 100.93(11)
C47 Fe2 C39 157.88(12)
N13 Fe2 C66 100.66(10)
N18 Fe2 C66 79.26(10)
C47 Fe2 C66 91.50(10)
C39 Fe2 C66 92.85(11)
N13 Fe2 C58 101.43(10)
N18 Fe2 C58 78.66(10)
C47 Fe2 C58 92.14(10)
C39 Fe2 C58 91.93(11)
C66 Fe2 C58 157.91(10)
F6 P1 F1 102.6(4)
F6 P1 F2 93.5(3)
F1 P1 F2 93.5(3)
F6 P1 F5 90.3(3)
F1 P1 F5 87.6(3)
F2 P1 F5 175.7(3)
F6 P1 F3 173.5(4)
F1 P1 F3 83.5(3)
F2 P1 F3 88.1(3)
F5 P1 F3 88.0(3)
F6 P1 F4 86.9(4)
F1 P1 F4 170.5(4)
F2 P1 F4 85.0(3)
F5 P1 F4 93.2(3)
F3 P1 F4 87.0(3)
F12 P2 F7 91.4(2)
F12 P2 F10 91.3(2)
F7 P2 F10 177.0(2)
F12 P2 F8 89.1(2)
F7 P2 F8 90.6(2)
F10 P2 F8 88.1(2)
F12 P2 F9 178.5(2)
F7 P2 F9 87.4(2)
F10 P2 F9 89.96(19)
F8 P2 F9 91.6(2)
F12 P2 F11 91.4(2)
F7 P2 F11 88.9(2)
F10 P2 F11 92.32(19)
F8 P2 F11 179.3(2)
F9 P2 F11 87.83(19)
F14 P3 F16 91.3(3)
F14 P3 F15 87.5(4)
F16 P3 F15 175.9(3)
F14 P3 F17 178.4(3)
F16 P3 F17 88.2(3)
F15 P3 F17 93.1(3)
F14 P3 F18 91.4(3)
F16 P3 F18 82.5(3)
F15 P3 F18 93.6(3)
F17 P3 F18 90.0(2)
F14 P3 F13 92.5(3)
F16 P3 F13 97.4(3)
F15 P3 F13 86.5(3)
F17 P3 F13 86.1(2)
F18 P3 F13 176.1(2)
F20 P4 F24 94.6(3)
F20 P4 F19 91.9(3)
F24 P4 F19 88.0(3)
F20 P4 F22 91.4(3)
F24 P4 F22 95.8(3)
F19 P4 F22 174.7(3)
F20 P4 F23 177.3(2)
F24 P4 F23 87.2(3)
F19 P4 F23 90.2(3)
F22 P4 F23 86.4(2)
F20 P4 F21 88.7(3)
F24 P4 F21 176.4(3)
F19 P4 F21 90.5(2)
F22 P4 F21 85.5(2)
F23 P4 F21 89.5(2)
C1 N1 C2 110.9(2)
C1 N1 C12 128.2(2)
C2 N1 C12 120.5(2)
C3 N2 C1 113.0(3)
C3 N2 C4 126.6(3)
C1 N2 C4 120.3(2)
C8 N3 C4 117.3(2)
C8 N3 Fe1 121.47(19)
C4 N3 Fe1 121.27(19)
C10 N4 C9 113.2(2)
C10 N4 C8 127.4(3)
C9 N4 C8 119.2(2)
C9 N5 C11 111.0(2)
C9 N5 C13 126.9(2)
C11 N5 C13 121.8(2)
C20 N6 C21 110.7(2)
C20 N6 C31 127.4(2)
C21 N6 C31 121.6(2)
C22 N7 C20 113.2(3)
C22 N7 C23 127.1(3)
C20 N7 C23 119.3(2)
C23 N8 C27 117.7(2)
C23 N8 Fe1 121.38(19)
C27 N8 Fe1 120.91(19)
C28 N9 C29 112.9(3)
C28 N9 C27 120.1(2)
C29 N9 C27 127.0(3)
C28 N10 C30 110.7(3)
C28 N10 C32 128.6(2)
C30 N10 C32 120.7(3)
C39 N11 C40 110.2(3)
C39 N11 C50 127.9(3)
C40 N11 C50 121.9(3)
C39 N12 C41 112.6(3)
C39 N12 C42 119.8(2)
C41 N12 C42 127.6(3)
C42 N13 C46 117.7(3)
C42 N13 Fe2 121.1(2)
C46 N13 Fe2 121.1(2)
C48 N14 C46 127.8(3)
C48 N14 C47 112.7(3)
C46 N14 C47 119.5(2)
C47 N15 C49 110.5(3)
C47 N15 C51 126.7(2)
C49 N15 C51 122.2(3)
C58 N16 C59 110.9(2)
C58 N16 C69 127.4(2)
C59 N16 C69 121.6(2)
C58 N17 C61 119.5(2)
C58 N17 C60 112.8(2)
C61 N17 C60 127.7(2)
C65 N18 C61 117.4(2)
C65 N18 Fe2 121.05(18)
C61 N18 Fe2 121.50(19)
C66 N19 C67 113.1(2)
C66 N19 C65 120.1(2)
C67 N19 C65 126.8(2)
C66 N20 C68 111.2(2)
C66 N20 C70 128.1(2)
C68 N20 C70 120.6(2)
C77 O1 C80 107.2(6)
C81 O2 C84 101.8(18)
N1 C1 N2 102.0(2)
N1 C1 Fe1 149.7(2)
N2 C1 Fe1 108.26(18)
C3 C2 N1 108.6(3)
C2 C3 N2 105.4(3)
N3 C4 C5 123.8(3)
N3 C4 N2 110.7(2)
C5 C4 N2 125.5(3)
C4 C5 C6 117.0(3)
C7 C6 C5 121.0(3)
C6 C7 C8 117.1(3)
N3 C8 C7 123.8(3)
N3 C8 N4 110.7(2)
C7 C8 N4 125.4(3)
N5 C9 N4 101.7(2)
N5 C9 Fe1 148.7(2)
N4 C9 Fe1 109.61(18)
C11 C10 N4 105.4(3)
C10 C11 N5 108.6(3)
C15 C12 C16 112.6(4)
C15 C12 N1 109.5(3)
C16 C12 N1 106.7(3)
C15 C12 C14 109.1(3)
C16 C12 C14 108.6(3)
N1 C12 C14 110.3(3)
N5 C13 C17 107.8(3)
N5 C13 C19 108.7(3)
C17 C13 C19 113.5(3)
N5 C13 C18 110.2(3)
C17 C13 C18 108.3(3)
C19 C13 C18 108.3(3)
N6 C20 N7 102.0(2)
N6 C20 Fe1 148.5(2)
N7 C20 Fe1 109.48(18)
C22 C21 N6 108.5(3)
C21 C22 N7 105.6(3)
N8 C23 N7 110.9(2)
N8 C23 C24 123.4(3)
N7 C23 C24 125.6(3)
C25 C24 C23 117.4(3)
C24 C25 C26 120.6(3)
C25 C26 C27 117.5(3)
N8 C27 C26 123.3(3)
N8 C27 N9 111.1(2)
C26 C27 N9 125.6(3)
N10 C28 N9 102.2(2)
N10 C28 Fe1 148.9(2)
N9 C28 Fe1 108.89(19)
C30 C29 N9 105.6(3)
C29 C30 N10 108.6(3)
N6 C31 C34 107.5(3)
N6 C31 C33 109.1(3)
C34 C31 C33 114.0(3)
N6 C31 C35 111.0(3)
C34 C31 C35 107.5(3)
C33 C31 C35 107.7(3)
C38 C32 N10 108.1(3)
C38 C32 C36 113.1(4)
N10 C32 C36 107.8(3)
C38 C32 C37 109.9(3)
N10 C32 C37 110.7(3)
C36 C32 C37 107.2(4)
N11 C39 N12 102.6(2)
N11 C39 Fe2 148.2(2)
N12 C39 Fe2 109.2(2)
C41 C40 N11 108.8(3)
C40 C41 N12 105.8(3)
N13 C42 C43 123.1(3)
N13 C42 N12 111.0(2)
C43 C42 N12 125.9(3)
C44 C43 C42 117.5(3)
C45 C44 C43 121.5(3)
C44 C45 C46 116.8(3)
N13 C46 N14 110.9(2)
N13 C46 C45 123.4(3)
N14 C46 C45 125.7(3)
N15 C47 N14 102.1(2)
N15 C47 Fe2 148.5(2)
N14 C47 Fe2 109.4(2)
C49 C48 N14 105.9(3)
C48 C49 N15 108.9(3)
N11 C50 C52 108.8(4)
N11 C50 C54 107.8(3)
C52 C50 C54 113.3(5)
N11 C50 C53 110.0(4)
C52 C50 C53 107.8(4)
C54 C50 C53 109.2(4)
N15 C51 C55 107.0(3)
N15 C51 C57 109.2(3)
C55 C51 C57 113.7(3)
N15 C51 C56 110.0(3)
C55 C51 C56 108.7(3)
C57 C51 C56 108.3(3)
N16 C58 N17 102.0(2)
N16 C58 Fe2 148.4(2)
N17 C58 Fe2 109.60(18)
C60 C59 N16 108.7(3)
C59 C60 N17 105.5(3)
N18 C61 C62 123.6(3)
N18 C61 N17 110.6(2)
C62 C61 N17 125.7(3)
C63 C62 C61 116.9(3)
C62 C63 C64 121.1(3)
C65 C64 C63 117.0(3)
N18 C65 C64 123.8(3)
N18 C65 N19 110.7(2)
C64 C65 N19 125.5(3)
N20 C66 N19 101.7(2)
N20 C66 Fe2 149.3(2)
N19 C66 Fe2 108.93(17)
C68 C67 N19 105.7(3)
C67 C68 N20 108.3(3)
N16 C69 C71 107.8(3)
N16 C69 C72 108.5(3)
C71 C69 C72 114.3(3)
N16 C69 C73 110.3(3)
C71 C69 C73 107.8(3)
C72 C69 C73 108.2(3)
C74 C70 N20 108.0(2)
C74 C70 C76 112.9(3)
N20 C70 C76 109.0(2)
C74 C70 C75 109.2(3)
N20 C70 C75 110.2(3)
C76 C70 C75 107.7(3)
O1 C77 C78 110.6(7)
C77 C78 C79 106.1(7)
C78 C79 C80 101.6(6)
O1 C80 C79 109.2(6)
O2 C81 C82 79(2)
C83 C82 C81 160(3)
C82 C83 C84 67(3)
O2 C84 C83 108.4(13)

loop_
_geom_bond_atom_site_label_1
_geom_bond_atom_site_label_2
_geom_bond_distance
Fe1 N3 1.936(2)
Fe1 N8 1.941(2)
Fe1 C9 2.083(3)
Fe1 C20 2.087(3)
Fe1 C1 2.104(3)
Fe1 C28 2.109(3)
Fe2 N13 1.939(2)
Fe2 N18 1.942(2)
Fe2 C47 2.086(3)
Fe2 C39 2.090(3)
Fe2 C66 2.090(3)
Fe2 C58 2.092(3)
P1 F6 1.496(4)
P1 F1 1.524(4)
P1 F2 1.548(4)
P1 F5 1.549(3)
P1 F3 1.584(4)
P1 F4 1.593(5)
P2 F12 1.561(3)
P2 F7 1.574(3)
P2 F10 1.577(3)
P2 F8 1.585(3)
P2 F9 1.588(3)
P2 F11 1.590(3)
P3 F14 1.524(4)
P3 F16 1.531(4)
P3 F15 1.545(4)
P3 F17 1.558(3)
P3 F18 1.567(3)
P3 F13 1.573(3)
P4 F20 1.526(4)
P4 F24 1.557(4)
P4 F19 1.563(3)
P4 F22 1.586(3)
P4 F23 1.593(4)
P4 F21 1.594(3)
N1 C1 1.378(4)
N1 C2 1.404(4)
N1 C12 1.530(4)
N2 C3 1.390(4)
N2 C1 1.396(4)
N2 C4 1.399(4)
N3 C8 1.345(4)
N3 C4 1.346(4)
N4 C10 1.387(4)
N4 C9 1.397(3)
N4 C8 1.397(4)
N5 C9 1.375(4)
N5 C11 1.405(4)
N5 C13 1.514(4)
N6 C20 1.385(4)
N6 C21 1.407(4)
N6 C31 1.507(4)
N7 C22 1.388(4)
N7 C20 1.393(3)
N7 C23 1.397(4)
N8 C23 1.338(4)
N8 C27 1.350(4)
N9 C28 1.385(4)
N9 C29 1.391(4)
N9 C27 1.399(4)
N10 C28 1.376(4)
N10 C30 1.403(4)
N10 C32 1.516(4)
N11 C39 1.379(4)
N11 C40 1.409(4)
N11 C50 1.513(5)
N12 C39 1.384(4)
N12 C41 1.395(4)
N12 C42 1.397(4)
N13 C42 1.336(4)
N13 C46 1.347(4)
N14 C48 1.393(4)
N14 C46 1.393(4)
N14 C47 1.396(4)
N15 C47 1.374(4)
N15 C49 1.414(4)
N15 C51 1.523(4)
N16 C58 1.375(3)
N16 C59 1.409(4)
N16 C69 1.516(4)
N17 C58 1.392(3)
N17 C61 1.398(4)
N17 C60 1.399(4)
N18 C65 1.341(4)
N18 C61 1.346(3)
N19 C66 1.389(3)
N19 C67 1.389(4)
N19 C65 1.405(3)
N20 C66 1.383(3)
N20 C68 1.400(4)
N20 C70 1.522(4)
O1 C77 1.349(10)
O1 C80 1.364(9)
O2 C81 1.27(2)
O2 C84 1.51(2)
C2 C3 1.336(5)
C4 C5 1.389(4)
C5 C6 1.392(5)
C6 C7 1.382(5)
C7 C8 1.392(4)
C10 C11 1.331(5)
C12 C15 1.508(5)
C12 C16 1.519(5)
C12 C14 1.532(5)
C13 C17 1.530(5)
C13 C19 1.532(5)
C13 C18 1.537(4)
C21 C22 1.339(5)
C23 C24 1.400(4)
C24 C25 1.384(5)
C25 C26 1.389(5)
C26 C27 1.394(4)
C29 C30 1.329(5)
C31 C34 1.531(5)
C31 C33 1.531(5)
C31 C35 1.536(4)
C32 C38 1.514(6)
C32 C36 1.526(6)
C32 C37 1.530(5)
C40 C41 1.323(6)
C42 C43 1.393(4)
C43 C44 1.376(6)
C44 C45 1.371(6)
C45 C46 1.399(4)
C48 C49 1.315(5)
C50 C52 1.514(6)
C50 C54 1.531(7)
C50 C53 1.544(5)
C51 C55 1.526(5)
C51 C57 1.528(5)
C51 C56 1.546(5)
C59 C60 1.324(5)
C61 C62 1.392(4)
C62 C63 1.382(5)
C63 C64 1.391(5)
C64 C65 1.386(4)
C67 C68 1.334(4)
C69 C71 1.525(5)
C69 C72 1.528(5)
C69 C73 1.539(4)
C70 C74 1.515(5)
C70 C76 1.528(5)
C70 C75 1.531(4)
C77 C78 1.430(11)
C78 C79 1.476(10)
C79 C80 1.521(9)
C81 C82 1.38(4)
C82 C83 1.11(3)
C83 C84 1.58(2)
